data_4067407
loop_
_publ_author_name
'Bode, Maren'
'Schnakenburg, Gregor'
'Daniels, J\"org'
'Marinetti, Angela'
'Streubel, Rainer'

_publ_section_title
;
 Partial Ring-Opening and Rearrangement Reactions of P,C-Cages to Yield
 Unusual Phosphinous Acids Stabilized by Pentacarbonyltungsten
;
_journal_issue 3
_journal_name_full Organometallics
_journal_page_first 656
_journal_paper_doi 10.1021/om9009334
_journal_volume 29
_journal_year 2010
_chemical_formula_moiety 'C20 H21 O7 P W'
_chemical_formula_sum 'C20 H21 O7 P W'
_chemical_formula_weight 588.19
_space_group_IT_number 2
_symmetry_cell_setting triclinic
_symmetry_space_group_name_Hall '-P 1'
_symmetry_space_group_name_H-M 'P -1'
_atom_sites_solution_hydrogens geom
_atom_sites_solution_primary direct
_atom_sites_solution_secondary difmap
_cell_angle_alpha 75.655(2)
_cell_angle_beta 83.494(2)
_cell_angle_gamma 70.934(2)
_cell_formula_units_Z 4
_cell_length_a 10.7147(5)
_cell_length_b 13.2996(5)
_cell_length_c 16.8471(5)
_cell_measurement_reflns_used 8042
_cell_measurement_temperature 123(2)
_cell_measurement_theta_max 30.03
_cell_measurement_theta_min 1.00
_cell_volume 2196.92(15)
_diffrn_ambient_temperature 123(2)
_diffrn_detector_area_resol_mean 9
_diffrn_measured_fraction_theta_full 0.992
_diffrn_measured_fraction_theta_max 0.992
_diffrn_measurement_device_type KappaCCD
_diffrn_measurement_method 'CCD rotation images, thick slices'
_diffrn_radiation_monochromator graphite
_diffrn_radiation_source 'fine-focus sealed tube'
_diffrn_radiation_type MoK\a
_diffrn_radiation_wavelength 0.71073
_diffrn_reflns_av_R_equivalents 0.1322
_diffrn_reflns_av_sigmaI/netI 0.1158
_diffrn_reflns_limit_h_max 14
_diffrn_reflns_limit_h_min -11
_diffrn_reflns_limit_k_max 17
_diffrn_reflns_limit_k_min -17
_diffrn_reflns_limit_l_max 22
_diffrn_reflns_limit_l_min -22
_diffrn_reflns_number 27583
_diffrn_reflns_theta_full 28.00
_diffrn_reflns_theta_max 28.00
_diffrn_reflns_theta_min 2.33
_exptl_absorpt_coefficient_mu 5.368
_exptl_absorpt_correction_T_max 0.55720
_exptl_absorpt_correction_T_min 0.28406
_exptl_absorpt_correction_type multi-scan
_exptl_absorpt_process_details
;
R.H. Blessing, Acta Cryst. (1995), A51, 33-38
;
_exptl_crystal_colour colourless
_exptl_crystal_density_diffrn 1.778
_exptl_crystal_density_method 'not measured'
_exptl_crystal_description plate
_exptl_crystal_F_000 1144
_exptl_crystal_size_max 0.32
_exptl_crystal_size_mid 0.32
_exptl_crystal_size_min 0.16
_refine_diff_density_max 2.707
_refine_diff_density_min -3.634
_refine_diff_density_rms 0.232
_refine_ls_extinction_coef 0.00086(14)
_refine_ls_extinction_expression Fc^*^=kFc[1+0.001xFc^2^\l^3^/sin(2\q)]^-1/4^
_refine_ls_extinction_method SHELXL
_refine_ls_goodness_of_fit_ref 0.968
_refine_ls_hydrogen_treatment constr
_refine_ls_matrix_type full
_refine_ls_number_parameters 536
_refine_ls_number_reflns 10518
_refine_ls_number_restraints 0
_refine_ls_restrained_S_all 0.968
_refine_ls_R_factor_all 0.0845
_refine_ls_R_factor_gt 0.0528
_refine_ls_shift/su_max 0.002
_refine_ls_shift/su_mean 0.000
_refine_ls_structure_factor_coef Fsqd
_refine_ls_weighting_details 'calc w=1/[\s^2^(Fo^2^)+(0.0471P)^2^+0.0000P] where P=(Fo^2^+2Fc^2^)/3'
_refine_ls_weighting_scheme calc
_refine_ls_wR_factor_gt 0.1172
_refine_ls_wR_factor_ref 0.1282
_reflns_number_gt 7083
_reflns_number_total 10518
_reflns_threshold_expression >2sigma(I)
_cod_data_source_file om9009334_si_002.cif
_cod_data_source_block greg1004
_cod_depositor_comments
;
The following automatic conversions were performed:

'_exptl_absorpt_correction_type' value 'Multi-Scan' changed to
'multi-scan' according to
/home/saulius/struct/CIF-dictionaries/cif_core.dic dictionary named
'cif_core.dic' version 2.4.1 from 2010-06-29.

Automatic conversion script
Id: cif_fix_values 1715 2011-07-08 13:25:40Z adriana 
;
_cod_database_code 4067407

loop_
_symmetry_equiv_pos_as_xyz
'x, y, z'
'-x, -y, -z'

loop_
_atom_site_label
_atom_site_type_symbol
_atom_site_fract_x
_atom_site_fract_y
_atom_site_fract_z
_atom_site_U_iso_or_equiv
_atom_site_adp_type
_atom_site_occupancy
_atom_site_symmetry_multiplicity
_atom_site_calc_flag
_atom_site_refinement_flags
C1 C 0.2001(7) 0.8817(6) 0.1309(4) 0.0236(16) Uani 1 1 d .
C2 C 0.1661(7) 0.7874(6) 0.1973(4) 0.0219(16) Uani 1 1 d .
C3 C 0.3126(7) 0.7152(6) 0.1993(4) 0.0231(16) Uani 1 1 d .
H3A H 0.3515 0.6476 0.2418 0.028 Uiso 1 1 calc R
C4 C 0.3585(8) 0.7367(6) 0.1078(4) 0.0240(16) Uani 1 1 d .
C5 C 0.2347(8) 0.8174(6) 0.0616(4) 0.0253(17) Uani 1 1 d .
C6 C 0.1285(8) 0.7624(6) 0.0704(4) 0.0253(17) Uani 1 1 d .
C7 C 0.0867(7) 0.7465(6) 0.1498(5) 0.0252(17) Uani 1 1 d .
C8 C 0.1084(9) 0.9961(6) 0.1153(5) 0.0333(19) Uani 1 1 d .
H8A H 0.0970 1.0242 0.1651 0.050 Uiso 1 1 calc R
H8B H 0.0225 0.9971 0.0998 0.050 Uiso 1 1 calc R
H8C H 0.1455 1.0422 0.0707 0.050 Uiso 1 1 calc R
C9 C 0.1089(9) 0.8146(7) 0.2786(4) 0.0330(19) Uani 1 1 d .
H9A H 0.0218 0.8698 0.2705 0.050 Uiso 1 1 calc R
H9B H 0.1677 0.8430 0.3008 0.050 Uiso 1 1 calc R
H9C H 0.1000 0.7485 0.3172 0.050 Uiso 1 1 calc R
C10 C 0.4650(8) 0.6512(6) 0.0740(5) 0.0279(18) Uani 1 1 d .
C11 C 0.6711(10) 0.5113(9) 0.1046(8) 0.061(3) Uani 1 1 d .
H11A H 0.6784 0.4408 0.1440 0.073 Uiso 1 1 calc R
H11B H 0.6561 0.5032 0.0500 0.073 Uiso 1 1 calc R
C12 C 0.7901(10) 0.5348(11) 0.1014(8) 0.080(4) Uani 1 1 d .
H12A H 0.8004 0.5515 0.1533 0.120 Uiso 1 1 calc R
H12B H 0.7890 0.5978 0.0563 0.120 Uiso 1 1 calc R
H12C H 0.8639 0.4714 0.0923 0.120 Uiso 1 1 calc R
C13 C -0.0082(8) 0.6875(7) 0.1909(5) 0.0304(18) Uani 1 1 d .
H13A H -0.0760 0.7337 0.2219 0.046 Uiso 1 1 calc R
H13B H 0.0392 0.6197 0.2284 0.046 Uiso 1 1 calc R
H13C H -0.0502 0.6702 0.1495 0.046 Uiso 1 1 calc R
C14 C 0.0965(8) 0.7230(7) 0.0025(5) 0.0317(19) Uani 1 1 d .
H14A H 0.1758 0.6697 -0.0147 0.048 Uiso 1 1 calc R
H14B H 0.0653 0.7848 -0.0439 0.048 Uiso 1 1 calc R
H14C H 0.0273 0.6883 0.0213 0.048 Uiso 1 1 calc R
C15 C 0.2665(8) 0.8784(7) -0.0226(4) 0.0292(18) Uani 1 1 d .
H15A H 0.3339 0.9118 -0.0186 0.044 Uiso 1 1 calc R
H15B H 0.1863 0.9354 -0.0449 0.044 Uiso 1 1 calc R
H15C H 0.2999 0.8274 -0.0590 0.044 Uiso 1 1 calc R
C16 C 0.6926(9) 0.9391(7) 0.2376(6) 0.039(2) Uani 1 1 d .
C17 C 0.4593(8) 1.0505(7) 0.1446(5) 0.0325(19) Uani 1 1 d .
C18 C 0.4361(10) 0.9294(7) 0.3056(5) 0.038(2) Uani 1 1 d .
C19 C 0.6374(8) 0.7368(7) 0.2672(5) 0.0284(18) Uani 1 1 d .
C20 C 0.6605(9) 0.8580(7) 0.1026(6) 0.036(2) Uani 1 1 d .
C21 C 1.1096(7) 0.7614(6) 0.5761(4) 0.0209(15) Uani 1 1 d .
C22 C 1.1994(8) 0.6423(6) 0.6010(4) 0.0210(15) Uani 1 1 d .
C23 C 1.0854(7) 0.6082(6) 0.6545(4) 0.0241(16) Uani 1 1 d .
H23A H 1.0848 0.5312 0.6765 0.029 Uiso 1 1 calc R
C24 C 1.0203(8) 0.7030(6) 0.6975(4) 0.0246(17) Uani 1 1 d .
C25 C 1.1007(7) 0.7834(6) 0.6641(4) 0.0193(15) Uani 1 1 d .
C26 C 1.2424(8) 0.7320(6) 0.6924(4) 0.0236(16) Uani 1 1 d .
C27 C 1.3012(8) 0.6495(6) 0.6550(4) 0.0235(16) Uani 1 1 d .
C28 C 1.1440(8) 0.8412(6) 0.5021(4) 0.0291(18) Uani 1 1 d .
H28A H 1.1512 0.8129 0.4528 0.044 Uiso 1 1 calc R
H28B H 1.2285 0.8503 0.5103 0.044 Uiso 1 1 calc R
H28C H 1.0746 0.9119 0.4957 0.044 Uiso 1 1 calc R
C29 C 1.2510(9) 0.5817(7) 0.5309(5) 0.0318(19) Uani 1 1 d .
H29A H 1.3135 0.6138 0.4952 0.048 Uiso 1 1 calc R
H29B H 1.1766 0.5885 0.4988 0.048 Uiso 1 1 calc R
H29C H 1.2956 0.5044 0.5540 0.048 Uiso 1 1 calc R
C30 C 0.9515(8) 0.6885(6) 0.7779(4) 0.0272(17) Uani 1 1 d .
C31 C 0.8010(9) 0.6048(7) 0.8601(5) 0.038(2) Uani 1 1 d .
H31A H 0.7580 0.6753 0.8763 0.046 Uiso 1 1 calc R
H31B H 0.8597 0.5549 0.9044 0.046 Uiso 1 1 calc R
C32 C 0.7007(9) 0.5578(8) 0.8486(5) 0.040(2) Uani 1 1 d .
H32A H 0.7438 0.4848 0.8380 0.060 Uiso 1 1 calc R
H32B H 0.6474 0.6045 0.8018 0.060 Uiso 1 1 calc R
H32C H 0.6435 0.5524 0.8981 0.060 Uiso 1 1 calc R
C33 C 1.4353(8) 0.5682(6) 0.6666(5) 0.0328(19) Uani 1 1 d .
H33A H 1.4804 0.5637 0.6130 0.049 Uiso 1 1 calc R
H33B H 1.4274 0.4966 0.6948 0.049 Uiso 1 1 calc R
H33C H 1.4864 0.5909 0.6996 0.049 Uiso 1 1 calc R
C34 C 1.2917(8) 0.7660(7) 0.7554(5) 0.034(2) Uani 1 1 d .
H34A H 1.2336 0.7618 0.8046 0.051 Uiso 1 1 calc R
H34B H 1.2934 0.8413 0.7350 0.051 Uiso 1 1 calc R
H34C H 1.3813 0.7177 0.7690 0.051 Uiso 1 1 calc R
C35 C 1.0301(9) 0.8998(6) 0.6712(5) 0.0299(18) Uani 1 1 d .
H35C H 1.0268 0.9043 0.7286 0.045 Uiso 1 1 calc R
H35B H 0.9400 0.9224 0.6520 0.045 Uiso 1 1 calc R
H35A H 1.0779 0.9479 0.6377 0.045 Uiso 1 1 calc R
C36 C 0.5839(8) 0.7271(7) 0.4939(5) 0.032(2) Uani 1 1 d .
C37 C 0.7181(10) 0.8868(8) 0.4752(5) 0.041(2) Uani 1 1 d .
C38 C 0.6383(9) 0.7907(7) 0.6370(5) 0.034(2) Uani 1 1 d .
C39 C 0.7648(8) 0.5776(7) 0.6111(4) 0.0250(17) Uani 1 1 d .
C40 C 0.8600(9) 0.6657(7) 0.4500(5) 0.034(2) Uani 1 1 d .
O1 O 0.4654(7) 0.6372(5) 0.0069(3) 0.0425(16) Uani 1 1 d .
O2 O 0.5585(6) 0.5951(5) 0.1290(4) 0.0437(16) Uani 1 1 d .
O3 O 0.7767(7) 0.9618(6) 0.2553(5) 0.062(2) Uani 1 1 d .
O4 O 0.4124(7) 1.1396(5) 0.1124(4) 0.0531(18) Uani 1 1 d .
O5 O 0.3690(8) 0.9519(6) 0.3611(4) 0.0553(19) Uani 1 1 d .
O6 O 0.6876(6) 0.6505(5) 0.3010(4) 0.0412(15) Uani 1 1 d .
O7 O 0.7244(7) 0.8364(6) 0.0464(4) 0.0521(18) Uani 1 1 d .
O8 O 0.9613(7) 0.7316(5) 0.8312(3) 0.0450(17) Uani 1 1 d .
O9 O 0.8779(6) 0.6219(5) 0.7841(3) 0.0313(13) Uani 1 1 d .
O10 O 0.4945(6) 0.7224(5) 0.4642(3) 0.0451(17) Uani 1 1 d .
O11 O 0.6976(8) 0.9754(6) 0.4405(4) 0.066(2) Uani 1 1 d .
O12 O 0.5815(8) 0.8237(6) 0.6909(4) 0.0564(19) Uani 1 1 d .
O13 O 0.7767(6) 0.4915(5) 0.6499(3) 0.0347(14) Uani 1 1 d .
O14 O 0.9262(7) 0.6270(6) 0.3998(4) 0.0462(16) Uani 1 1 d .
P1 P 0.3777(2) 0.83067(16) 0.16581(11) 0.0229(4) Uani 1 1 d .
P2 P 0.9537(2) 0.71734(16) 0.59656(11) 0.0238(4) Uani 1 1 d .
W1 W 0.54928(3) 0.89281(2) 0.204737(17) 0.02323(10) Uani 1 1 d .
W2 W 0.74511(3) 0.73032(2) 0.540867(17) 0.02359(11) Uani 1 1 d .

loop_
_atom_site_aniso_label
_atom_site_aniso_U_11
_atom_site_aniso_U_22
_atom_site_aniso_U_33
_atom_site_aniso_U_23
_atom_site_aniso_U_13
_atom_site_aniso_U_12
C1 0.015(4) 0.028(4) 0.028(4) -0.006(3) -0.001(3) -0.006(3)
C2 0.018(4) 0.023(4) 0.028(4) -0.006(3) 0.000(3) -0.010(3)
C3 0.019(4) 0.024(4) 0.026(4) -0.002(3) -0.001(3) -0.009(3)
C4 0.024(4) 0.026(4) 0.025(4) -0.007(3) 0.004(3) -0.012(3)
C5 0.030(5) 0.021(4) 0.023(4) -0.002(3) -0.003(3) -0.008(3)
C6 0.020(4) 0.026(4) 0.028(4) -0.004(3) -0.004(3) -0.005(3)
C7 0.014(4) 0.025(4) 0.038(4) -0.006(3) -0.001(3) -0.010(3)
C8 0.032(5) 0.023(4) 0.045(5) -0.008(4) -0.004(4) -0.007(4)
C9 0.038(5) 0.033(5) 0.029(4) -0.006(3) 0.005(4) -0.014(4)
C10 0.026(5) 0.026(4) 0.038(5) -0.010(3) 0.001(4) -0.015(4)
C11 0.029(6) 0.049(7) 0.110(9) -0.047(6) -0.001(6) 0.002(5)
C12 0.028(6) 0.108(10) 0.141(11) -0.104(10) 0.017(7) -0.021(7)
C13 0.025(5) 0.030(4) 0.038(4) -0.008(3) 0.001(3) -0.012(4)
C14 0.032(5) 0.035(5) 0.033(4) -0.010(3) -0.010(4) -0.013(4)
C15 0.031(5) 0.034(5) 0.023(4) -0.003(3) 0.002(3) -0.014(4)
C16 0.026(5) 0.030(5) 0.062(6) -0.014(4) -0.007(4) -0.006(4)
C17 0.025(5) 0.028(5) 0.043(5) -0.003(4) -0.002(4) -0.009(4)
C18 0.039(6) 0.033(5) 0.041(5) -0.007(4) 0.005(4) -0.014(4)
C19 0.033(5) 0.028(5) 0.031(4) -0.006(3) -0.006(4) -0.017(4)
C20 0.028(5) 0.038(5) 0.047(5) -0.010(4) 0.002(4) -0.017(4)
C21 0.015(4) 0.021(4) 0.028(4) -0.006(3) 0.001(3) -0.008(3)
C22 0.025(4) 0.020(4) 0.021(4) -0.008(3) 0.002(3) -0.010(3)
C23 0.020(4) 0.022(4) 0.032(4) -0.004(3) -0.002(3) -0.009(3)
C24 0.023(4) 0.032(4) 0.025(4) -0.004(3) -0.005(3) -0.016(4)
C25 0.020(4) 0.020(4) 0.020(3) -0.008(3) 0.001(3) -0.007(3)
C26 0.028(5) 0.019(4) 0.023(4) 0.001(3) 0.000(3) -0.011(3)
C27 0.022(4) 0.016(4) 0.030(4) 0.001(3) 0.000(3) -0.007(3)
C28 0.028(5) 0.032(5) 0.026(4) -0.005(3) 0.005(3) -0.010(4)
C29 0.033(5) 0.033(5) 0.037(4) -0.014(4) 0.008(4) -0.018(4)
C30 0.027(5) 0.032(4) 0.026(4) -0.008(3) 0.001(3) -0.014(4)
C31 0.044(6) 0.045(6) 0.029(4) -0.012(4) 0.015(4) -0.021(5)
C32 0.040(6) 0.046(6) 0.040(5) -0.010(4) 0.005(4) -0.022(5)
C33 0.025(5) 0.029(5) 0.040(5) -0.001(4) -0.006(4) -0.005(4)
C34 0.032(5) 0.040(5) 0.033(4) -0.002(4) -0.014(4) -0.014(4)
C35 0.036(5) 0.023(4) 0.029(4) -0.004(3) -0.001(3) -0.010(4)
C36 0.026(5) 0.040(5) 0.025(4) 0.007(3) -0.010(3) -0.010(4)
C37 0.049(6) 0.045(6) 0.033(5) 0.008(4) -0.007(4) -0.029(5)
C38 0.040(6) 0.029(5) 0.033(4) -0.004(4) 0.015(4) -0.020(4)
C39 0.021(4) 0.030(4) 0.028(4) -0.005(3) 0.001(3) -0.015(3)
C40 0.031(5) 0.047(5) 0.032(4) -0.009(4) 0.011(4) -0.027(4)
O1 0.054(5) 0.037(4) 0.037(3) -0.015(3) 0.010(3) -0.013(3)
O2 0.029(4) 0.038(4) 0.068(4) -0.033(3) -0.011(3) 0.004(3)
O3 0.032(4) 0.043(4) 0.126(7) -0.041(4) -0.020(4) -0.010(3)
O4 0.048(5) 0.032(4) 0.062(4) 0.007(3) -0.004(3) -0.001(3)
O5 0.067(5) 0.047(4) 0.049(4) -0.016(3) 0.018(4) -0.017(4)
O6 0.046(4) 0.027(3) 0.047(4) 0.003(3) -0.016(3) -0.010(3)
O7 0.045(5) 0.057(5) 0.045(4) -0.011(3) 0.016(3) -0.010(4)
O8 0.060(5) 0.062(4) 0.030(3) -0.019(3) 0.013(3) -0.041(4)
O9 0.032(3) 0.039(3) 0.035(3) -0.015(2) 0.011(2) -0.026(3)
O10 0.034(4) 0.064(4) 0.038(3) 0.004(3) -0.014(3) -0.024(3)
O11 0.084(6) 0.051(5) 0.062(5) 0.014(4) -0.016(4) -0.033(4)
O12 0.064(5) 0.051(4) 0.058(4) -0.024(4) 0.028(4) -0.024(4)
O13 0.034(4) 0.036(4) 0.033(3) -0.007(3) 0.002(3) -0.012(3)
O14 0.043(4) 0.061(4) 0.044(4) -0.022(3) 0.008(3) -0.024(4)
P1 0.0185(10) 0.0231(10) 0.0270(10) -0.0045(8) -0.0025(8) -0.0067(8)
P2 0.0227(11) 0.0265(11) 0.0248(10) -0.0055(8) -0.0008(8) -0.0116(9)
W1 0.02145(19) 0.02180(18) 0.02803(18) -0.00428(12) -0.00287(13) -0.00915(14)
W2 0.02017(19) 0.02700(19) 0.02451(17) -0.00304(12) -0.00206(13) -0.01015(14)

loop_
_atom_type_symbol
_atom_type_description
_atom_type_scat_dispersion_real
_atom_type_scat_dispersion_imag
_atom_type_scat_source
C C 0.0033 0.0016 'International Tables Vol C Tables 4.2.6.8 and 6.1.1.4'
H H 0.0000 0.0000 'International Tables Vol C Tables 4.2.6.8 and 6.1.1.4'
O O 0.0106 0.0060 'International Tables Vol C Tables 4.2.6.8 and 6.1.1.4'
P P 0.1023 0.0942 'International Tables Vol C Tables 4.2.6.8 and 6.1.1.4'
W W -0.8490 6.8722 'International Tables Vol C Tables 4.2.6.8 and 6.1.1.4'

loop_
_geom_angle_atom_site_label_1
_geom_angle_atom_site_label_2
_geom_angle_atom_site_label_3
_geom_angle
C8 C1 C5 120.1(6)
C8 C1 C2 121.7(7)
C5 C1 C2 94.7(6)
C8 C1 P1 127.9(6)
C5 C1 P1 93.3(5)
C2 C1 P1 90.7(4)
C9 C2 C7 118.3(7)
C9 C2 C3 114.4(6)
C7 C2 C3 110.0(6)
C9 C2 C1 116.2(6)
C7 C2 C1 102.8(6)
C3 C2 C1 91.4(5)
C2 C3 C4 102.9(6)
C2 C3 P1 94.4(5)
C4 C3 P1 65.3(4)
C2 C3 H3A 125.6
C4 C3 H3A 125.6
P1 C3 H3A 125.6
C10 C4 C3 121.1(7)
C10 C4 C5 125.4(6)
C3 C4 C5 105.1(6)
C10 C4 P1 127.9(6)
C3 C4 P1 64.7(4)
C5 C4 P1 96.2(5)
C15 C5 C6 118.6(6)
C15 C5 C4 113.6(7)
C6 C5 C4 109.5(6)
C15 C5 C1 116.6(6)
C6 C5 C1 104.6(6)
C4 C5 C1 90.1(5)
C7 C6 C14 129.4(7)
C7 C6 C5 107.6(6)
C14 C6 C5 122.5(7)
C6 C7 C13 128.4(7)
C6 C7 C2 108.7(6)
C13 C7 C2 122.5(6)
C1 C8 H8A 109.5
C1 C8 H8B 109.5
H8A C8 H8B 109.5
C1 C8 H8C 109.5
H8A C8 H8C 109.5
H8B C8 H8C 109.5
C2 C9 H9A 109.5
C2 C9 H9B 109.5
H9A C9 H9B 109.5
C2 C9 H9C 109.5
H9A C9 H9C 109.5
H9B C9 H9C 109.5
O1 C10 O2 125.6(8)
O1 C10 C4 123.6(7)
O2 C10 C4 110.8(7)
C12 C11 O2 112.8(8)
C12 C11 H11A 109.0
O2 C11 H11A 109.0
C12 C11 H11B 109.0
O2 C11 H11B 109.0
H11A C11 H11B 107.8
C11 C12 H12A 109.5
C11 C12 H12B 109.5
H12A C12 H12B 109.5
C11 C12 H12C 109.5
H12A C12 H12C 109.5
H12B C12 H12C 109.5
C7 C13 H13A 109.5
C7 C13 H13B 109.5
H13A C13 H13B 109.5
C7 C13 H13C 109.5
H13A C13 H13C 109.5
H13B C13 H13C 109.5
C6 C14 H14A 109.5
C6 C14 H14B 109.5
H14A C14 H14B 109.5
C6 C14 H14C 109.5
H14A C14 H14C 109.5
H14B C14 H14C 109.5
C5 C15 H15A 109.5
C5 C15 H15B 109.5
H15A C15 H15B 109.5
C5 C15 H15C 109.5
H15A C15 H15C 109.5
H15B C15 H15C 109.5
O3 C16 W1 177.4(8)
O4 C17 W1 177.4(8)
O5 C18 W1 177.9(9)
O6 C19 W1 179.1(8)
O7 C20 W1 178.5(8)
C28 C21 C22 121.5(6)
C28 C21 C25 120.1(6)
C22 C21 C25 94.4(5)
C28 C21 P2 128.1(5)
C22 C21 P2 91.8(4)
C25 C21 P2 92.2(4)
C27 C22 C21 103.4(6)
C27 C22 C29 118.1(7)
C21 C22 C29 116.2(6)
C27 C22 C23 110.9(6)
C21 C22 C23 91.2(6)
C29 C22 C23 113.6(6)
C24 C23 C22 103.6(6)
C24 C23 P2 66.6(4)
C22 C23 P2 94.8(5)
C24 C23 H23A 125.1
C22 C23 H23A 125.1
P2 C23 H23A 125.1
C30 C24 C23 122.5(7)
C30 C24 C25 126.5(6)
C23 C24 C25 104.1(6)
C30 C24 P2 126.9(6)
C23 C24 P2 64.1(4)
C25 C24 P2 94.9(4)
C35 C25 C26 117.6(6)
C35 C25 C24 114.8(6)
C26 C25 C24 110.3(6)
C35 C25 C21 115.8(6)
C26 C25 C21 103.6(6)
C24 C25 C21 91.3(5)
C27 C26 C34 129.6(7)
C27 C26 C25 107.8(6)
C34 C26 C25 122.3(7)
C26 C27 C33 129.1(7)
C26 C27 C22 108.0(7)
C33 C27 C22 122.7(7)
C21 C28 H28A 109.5
C21 C28 H28B 109.5
H28A C28 H28B 109.5
C21 C28 H28C 109.5
H28A C28 H28C 109.5
H28B C28 H28C 109.5
C22 C29 H29A 109.5
C22 C29 H29B 109.5
H29A C29 H29B 109.5
C22 C29 H29C 109.5
H29A C29 H29C 109.5
H29B C29 H29C 109.5
O8 C30 O9 125.2(7)
O8 C30 C24 123.3(7)
O9 C30 C24 111.5(6)
O9 C31 C32 109.3(7)
O9 C31 H31A 109.8
C32 C31 H31A 109.8
O9 C31 H31B 109.8
C32 C31 H31B 109.8
H31A C31 H31B 108.3
C31 C32 H32A 109.5
C31 C32 H32B 109.5
H32A C32 H32B 109.5
C31 C32 H32C 109.5
H32A C32 H32C 109.5
H32B C32 H32C 109.5
C27 C33 H33A 109.5
C27 C33 H33B 109.5
H33A C33 H33B 109.5
C27 C33 H33C 109.5
H33A C33 H33C 109.5
H33B C33 H33C 109.5
C26 C34 H34A 109.5
C26 C34 H34B 109.5
H34A C34 H34B 109.5
C26 C34 H34C 109.5
H34A C34 H34C 109.5
H34B C34 H34C 109.5
C25 C35 H35C 109.5
C25 C35 H35B 109.5
H35C C35 H35B 109.5
C25 C35 H35A 109.5
H35C C35 H35A 109.5
H35B C35 H35A 109.5
O10 C36 W2 176.7(8)
O11 C37 W2 176.9(9)
O12 C38 W2 178.6(9)
O13 C39 W2 179.2(8)
O14 C40 W2 178.5(8)
C10 O2 C11 117.6(7)
C30 O9 C31 116.4(6)
C3 P1 C4 50.0(3)
C3 P1 C1 73.4(3)
C4 P1 C1 71.8(3)
C3 P1 W1 138.5(2)
C4 P1 W1 140.5(3)
C1 P1 W1 142.3(2)
C23 P2 C24 49.4(3)
C23 P2 C21 72.6(3)
C24 P2 C21 72.3(3)
C23 P2 W2 135.5(2)
C24 P2 W2 138.6(3)
C21 P2 W2 145.6(2)
C16 W1 C18 91.1(4)
C16 W1 C20 89.3(4)
C18 W1 C20 179.1(4)
C16 W1 C19 89.7(3)
C18 W1 C19 91.4(3)
C20 W1 C19 89.3(3)
C16 W1 C17 89.9(3)
C18 W1 C17 87.3(3)
C20 W1 C17 91.9(3)
C19 W1 C17 178.7(3)
C16 W1 P1 178.4(3)
C18 W1 P1 89.4(3)
C20 W1 P1 90.3(2)
C19 W1 P1 88.7(2)
C17 W1 P1 91.7(2)
C36 W2 C40 90.5(3)
C36 W2 C39 89.1(3)
C40 W2 C39 90.5(3)
C36 W2 C37 90.5(3)
C40 W2 C37 92.6(4)
C39 W2 C37 176.8(3)
C36 W2 C38 92.3(4)
C40 W2 C38 176.7(3)
C39 W2 C38 87.7(3)
C37 W2 C38 89.1(4)
C36 W2 P2 174.7(3)
C40 W2 P2 85.7(2)
C39 W2 P2 87.3(2)
C37 W2 P2 93.3(3)
C38 W2 P2 91.4(3)

loop_
_geom_bond_atom_site_label_1
_geom_bond_atom_site_label_2
_geom_bond_distance
C1 C8 1.495(10)
C1 C5 1.556(10)
C1 C2 1.571(10)
C1 P1 1.908(7)
C2 C9 1.514(10)
C2 C7 1.529(10)
C2 C3 1.549(11)
C3 C4 1.549(10)
C3 P1 1.829(7)
C3 H3A 1.0000
C4 C10 1.498(11)
C4 C5 1.551(10)
C4 P1 1.839(7)
C5 C15 1.513(10)
C5 C6 1.517(11)
C6 C7 1.348(10)
C6 C14 1.486(10)
C7 C13 1.491(10)
C8 H8A 0.9800
C8 H8B 0.9800
C8 H8C 0.9800
C9 H9A 0.9800
C9 H9B 0.9800
C9 H9C 0.9800
C10 O1 1.190(9)
C10 O2 1.341(9)
C11 C12 1.400(14)
C11 O2 1.450(11)
C11 H11A 0.9900
C11 H11B 0.9900
C12 H12A 0.9800
C12 H12B 0.9800
C12 H12C 0.9800
C13 H13A 0.9800
C13 H13B 0.9800
C13 H13C 0.9800
C14 H14A 0.9800
C14 H14B 0.9800
C14 H14C 0.9800
C15 H15A 0.9800
C15 H15B 0.9800
C15 H15C 0.9800
C16 O3 1.129(10)
C16 W1 2.006(9)
C17 O4 1.142(10)
C17 W1 2.050(8)
C18 O5 1.152(10)
C18 W1 2.038(9)
C19 O6 1.129(9)
C19 W1 2.041(8)
C20 O7 1.142(10)
C20 W1 2.041(9)
C21 C28 1.521(10)
C21 C22 1.542(10)
C21 C25 1.567(9)
C21 P2 1.914(7)
C22 C27 1.538(10)
C22 C29 1.544(10)
C22 C23 1.555(10)
C23 C24 1.538(11)
C23 P2 1.823(7)
C23 H23A 1.0000
C24 C30 1.468(11)
C24 C25 1.547(10)
C24 P2 1.860(7)
C25 C35 1.513(10)
C25 C26 1.525(10)
C26 C27 1.341(10)
C26 C34 1.461(10)
C27 C33 1.488(10)
C28 H28A 0.9800
C28 H28B 0.9800
C28 H28C 0.9800
C29 H29A 0.9800
C29 H29B 0.9800
C29 H29C 0.9800
C30 O8 1.209(9)
C30 O9 1.345(9)
C31 O9 1.453(9)
C31 C32 1.460(12)
C31 H31A 0.9900
C31 H31B 0.9900
C32 H32A 0.9800
C32 H32B 0.9800
C32 H32C 0.9800
C33 H33A 0.9800
C33 H33B 0.9800
C33 H33C 0.9800
C34 H34A 0.9800
C34 H34B 0.9800
C34 H34C 0.9800
C35 H35C 0.9800
C35 H35B 0.9800
C35 H35A 0.9800
C36 O10 1.155(9)
C36 W2 1.997(8)
C37 O11 1.139(10)
C37 W2 2.043(9)
C38 O12 1.134(10)
C38 W2 2.049(9)
C39 O13 1.143(9)
C39 W2 2.038(8)
C40 O14 1.149(10)
C40 W2 2.034(9)
P1 W1 2.455(2)
P2 W2 2.460(2)

loop_
_geom_torsion_atom_site_label_1
_geom_torsion_atom_site_label_2
_geom_torsion_atom_site_label_3
_geom_torsion_atom_site_label_4
_geom_torsion
C8 C1 C2 C9 -43.4(10)
C5 C1 C2 C9 -173.2(6)
P1 C1 C2 C9 93.4(6)
C8 C1 C2 C7 87.5(8)
C5 C1 C2 C7 -42.4(7)
P1 C1 C2 C7 -135.7(5)
C8 C1 C2 C3 -161.6(7)
C5 C1 C2 C3 68.5(6)
P1 C1 C2 C3 -24.8(5)
C9 C2 C3 C4 -159.4(6)
C7 C2 C3 C4 64.6(7)
C1 C2 C3 C4 -39.6(6)
C9 C2 C3 P1 -93.7(6)
C7 C2 C3 P1 130.3(5)
C1 C2 C3 P1 26.1(5)
C2 C3 C4 C10 -150.5(7)
P1 C3 C4 C10 120.5(7)
C2 C3 C4 C5 -0.8(7)
P1 C3 C4 C5 -89.8(5)
C2 C3 C4 P1 89.0(5)
C10 C4 C5 C15 -51.4(10)
C3 C4 C5 C15 160.6(6)
P1 C4 C5 C15 95.2(6)
C10 C4 C5 C6 83.7(9)
C3 C4 C5 C6 -64.3(7)
P1 C4 C5 C6 -129.7(5)
C10 C4 C5 C1 -170.7(7)
C3 C4 C5 C1 41.3(6)
P1 C4 C5 C1 -24.1(5)
C8 C1 C5 C15 44.4(10)
C2 C1 C5 C15 175.4(7)
P1 C1 C5 C15 -93.6(6)
C8 C1 C5 C6 -88.7(8)
C2 C1 C5 C6 42.3(6)
P1 C1 C5 C6 133.3(5)
C8 C1 C5 C4 161.1(7)
C2 C1 C5 C4 -67.9(6)
P1 C1 C5 C4 23.1(5)
C15 C5 C6 C7 -159.8(7)
C4 C5 C6 C7 67.6(8)
C1 C5 C6 C7 -27.8(8)
C15 C5 C6 C14 27.6(11)
C4 C5 C6 C14 -105.0(8)
C1 C5 C6 C14 159.6(7)
C14 C6 C7 C13 -2.5(14)
C5 C6 C7 C13 -174.5(7)
C14 C6 C7 C2 170.5(7)
C5 C6 C7 C2 -1.5(8)
C9 C2 C7 C6 159.3(7)
C3 C2 C7 C6 -66.6(8)
C1 C2 C7 C6 29.7(8)
C9 C2 C7 C13 -27.2(10)
C3 C2 C7 C13 106.9(8)
C1 C2 C7 C13 -156.8(7)
C3 C4 C10 O1 144.0(8)
C5 C4 C10 O1 0.7(12)
P1 C4 C10 O1 -135.4(7)
C3 C4 C10 O2 -36.9(9)
C5 C4 C10 O2 179.7(7)
P1 C4 C10 O2 43.7(9)
C28 C21 C22 C27 86.0(8)
C25 C21 C22 C27 -43.7(6)
P2 C21 C22 C27 -136.0(5)
C28 C21 C22 C29 -45.1(9)
C25 C21 C22 C29 -174.7(6)
P2 C21 C22 C29 92.9(6)
C28 C21 C22 C23 -162.2(7)
C25 C21 C22 C23 68.1(5)
P2 C21 C22 C23 -24.3(4)
C27 C22 C23 C24 63.4(7)
C21 C22 C23 C24 -41.4(6)
C29 C22 C23 C24 -160.8(6)
C27 C22 C23 P2 130.4(5)
C21 C22 C23 P2 25.6(5)
C29 C22 C23 P2 -93.8(6)
C22 C23 C24 C30 -151.8(7)
P2 C23 C24 C30 118.8(7)
C22 C23 C24 C25 0.8(7)
P2 C23 C24 C25 -88.6(5)
C22 C23 C24 P2 89.4(5)
C30 C24 C25 C35 -50.1(10)
C23 C24 C25 C35 158.7(6)
P2 C24 C25 C35 94.2(6)
C30 C24 C25 C26 85.6(9)
C23 C24 C25 C26 -65.6(7)
P2 C24 C25 C26 -130.1(5)
C30 C24 C25 C21 -169.4(8)
C23 C24 C25 C21 39.4(6)
P2 C24 C25 C21 -25.1(5)
C28 C21 C25 C35 43.2(10)
C22 C21 C25 C35 173.8(6)
P2 C21 C25 C35 -94.2(6)
C28 C21 C25 C26 -87.1(8)
C22 C21 C25 C26 43.6(6)
P2 C21 C25 C26 135.5(5)
C28 C21 C25 C24 161.7(7)
C22 C21 C25 C24 -67.7(6)
P2 C21 C25 C24 24.3(5)
C35 C25 C26 C27 -157.8(6)
C24 C25 C26 C27 67.8(7)
C21 C25 C26 C27 -28.7(7)
C35 C25 C26 C34 27.4(10)
C24 C25 C26 C34 -106.9(8)
C21 C25 C26 C34 156.6(6)
C34 C26 C27 C33 -0.4(13)
C25 C26 C27 C33 -174.6(7)
C34 C26 C27 C22 173.6(7)
C25 C26 C27 C22 -0.7(8)
C21 C22 C27 C26 30.3(7)
C29 C22 C27 C26 160.2(6)
C23 C22 C27 C26 -66.2(7)
C21 C22 C27 C33 -155.3(7)
C29 C22 C27 C33 -25.4(10)
C23 C22 C27 C33 108.2(8)
C23 C24 C30 O8 138.7(8)
C25 C24 C30 O8 -7.6(13)
P2 C24 C30 O8 -141.1(7)
C23 C24 C30 O9 -41.2(10)
C25 C24 C30 O9 172.5(7)
P2 C24 C30 O9 39.1(10)
O1 C10 O2 C11 1.0(12)
C4 C10 O2 C11 -178.1(7)
C12 C11 O2 C10 115.4(11)
O8 C30 O9 C31 2.5(12)
C24 C30 O9 C31 -177.7(7)
C32 C31 O9 C30 164.1(7)
C2 C3 P1 C4 -102.2(5)
C2 C3 P1 C1 -22.2(4)
C4 C3 P1 C1 80.0(4)
C2 C3 P1 W1 133.0(4)
C4 C3 P1 W1 -124.8(4)
C10 C4 P1 C3 -110.9(8)
C5 C4 P1 C3 103.8(6)
C10 C4 P1 C1 165.9(7)
C3 C4 P1 C1 -83.2(4)
C5 C4 P1 C1 20.6(4)
C10 C4 P1 W1 10.3(9)
C3 C4 P1 W1 121.2(4)
C5 C4 P1 W1 -135.0(4)
C8 C1 P1 C3 154.2(8)
C5 C1 P1 C3 -72.9(4)
C2 C1 P1 C3 21.8(4)
C8 C1 P1 C4 -153.2(8)
C5 C1 P1 C4 -20.4(4)
C2 C1 P1 C4 74.3(4)
C8 C1 P1 W1 1.3(9)
C5 C1 P1 W1 134.1(4)
C2 C1 P1 W1 -131.2(4)
C22 C23 P2 C24 -102.7(6)
C24 C23 P2 C21 81.3(4)
C22 C23 P2 C21 -21.4(4)
C24 C23 P2 W2 -122.5(4)
C22 C23 P2 W2 134.8(4)
C30 C24 P2 C23 -112.5(8)
C25 C24 P2 C23 103.4(6)
C30 C24 P2 C21 165.5(8)
C23 C24 P2 C21 -82.0(4)
C25 C24 P2 C21 21.4(4)
C30 C24 P2 W2 4.1(10)
C23 C24 P2 W2 116.6(4)
C25 C24 P2 W2 -140.0(4)
C28 C21 P2 C23 155.1(7)
C22 C21 P2 C23 21.5(4)
C25 C21 P2 C23 -73.0(4)
C28 C21 P2 C24 -153.0(8)
C22 C21 P2 C24 73.5(4)
C25 C21 P2 C24 -21.0(4)
C28 C21 P2 W2 5.1(10)
C22 C21 P2 W2 -128.5(4)
C25 C21 P2 W2 137.0(4)
O3 C16 W1 C18 138(20)
O3 C16 W1 C20 -43(20)
O3 C16 W1 C19 46(20)
O3 C16 W1 C17 -135(20)
O3 C16 W1 P1 33(28)
O5 C18 W1 C16 129(22)
O5 C18 W1 C20 13(40)
O5 C18 W1 C19 -141(22)
O5 C18 W1 C17 39(22)
O5 C18 W1 P1 -53(22)
O7 C20 W1 C16 78(32)
O7 C20 W1 C18 -166(28)
O7 C20 W1 C19 -11(32)
O7 C20 W1 C17 168(32)
O7 C20 W1 P1 -100(32)
O6 C19 W1 C16 -64(47)
O6 C19 W1 C18 -155(47)
O6 C19 W1 C20 25(47)
O6 C19 W1 C17 -137(43)
O6 C19 W1 P1 115(47)
O4 C17 W1 C16 -11(18)
O4 C17 W1 C18 80(18)
O4 C17 W1 C20 -100(18)
O4 C17 W1 C19 62(25)
O4 C17 W1 P1 169(18)
C3 P1 W1 C16 32(10)
C4 P1 W1 C16 -49(10)
C1 P1 W1 C16 171(10)
C3 P1 W1 C18 -72.7(5)
C4 P1 W1 C18 -153.8(4)
C1 P1 W1 C18 66.2(5)
C3 P1 W1 C20 108.0(5)
C4 P1 W1 C20 27.0(4)
C1 P1 W1 C20 -113.1(5)
C3 P1 W1 C19 18.7(4)
C4 P1 W1 C19 -62.4(4)
C1 P1 W1 C19 157.6(4)
C3 P1 W1 C17 -160.0(5)
C4 P1 W1 C17 118.9(4)
C1 P1 W1 C17 -21.1(5)
O10 C36 W2 C40 9(12)
O10 C36 W2 C39 -82(12)
O10 C36 W2 C37 101(12)
O10 C36 W2 C38 -170(12)
O10 C36 W2 P2 -35(14)
O14 C40 W2 C36 -111(29)
O14 C40 W2 C39 -22(29)
O14 C40 W2 C37 158(29)
O14 C40 W2 C38 36(32)
O14 C40 W2 P2 65(29)
O13 C39 W2 C36 94(59)
O13 C39 W2 C40 4(59)
O13 C39 W2 C37 178(100)
O13 C39 W2 C38 -173(100)
O13 C39 W2 P2 -82(59)
O11 C37 W2 C36 62(15)
O11 C37 W2 C40 152(15)
O11 C37 W2 C39 -21(19)
O11 C37 W2 C38 -31(15)
O11 C37 W2 P2 -122(15)
O12 C38 W2 C36 168(29)
O12 C38 W2 C40 21(32)
O12 C38 W2 C39 79(29)
O12 C38 W2 C37 -101(29)
O12 C38 W2 P2 -8(29)
C23 P2 W2 C36 -34(2)
C24 P2 W2 C36 -109(2)
C21 P2 W2 C36 103(2)
C23 P2 W2 C40 -77.8(4)
C24 P2 W2 C40 -153.3(5)
C21 P2 W2 C40 59.3(5)
C23 P2 W2 C39 12.9(4)
C24 P2 W2 C39 -62.6(4)
C21 P2 W2 C39 150.0(5)
C23 P2 W2 C37 -170.2(5)
C24 P2 W2 C37 114.3(5)
C21 P2 W2 C37 -33.1(5)
C23 P2 W2 C38 100.6(4)
C24 P2 W2 C38 25.1(4)
C21 P2 W2 C38 -122.3(5)
